data_4508610
loop_
_publ_author_name
'Abeysinghe, Samangi'
'Corum, Katie W.'
'Neff, Diane L.'
'Mason, Sara E.'
'Forbes, Tori Z.'

_publ_section_title
;
 Contaminant adsorption on nanoscale particles: structural and theoretical
 characterization of cu(2+) bonding on the surface of keggin-type
 polyaluminum (al30) molecular species.
;
_journal_issue 46
_journal_name_full 'Langmuir : the ACS journal of surfaces and colloids'
_journal_page_first 14124
_journal_page_last 14134
_journal_paper_doi 10.1021/la402736t
_journal_volume 29
_journal_year 2013
_chemical_formula_sum 'C90 H50 Al30 Cu2 O184 S18'
_chemical_formula_weight 5588.86
_space_group_IT_number 2
_symmetry_cell_setting triclinic
_symmetry_space_group_name_Hall '-P 1'
_symmetry_space_group_name_H-M 'P -1'
_atom_sites_solution_hydrogens geom
_atom_sites_solution_primary direct
_atom_sites_solution_secondary difmap
_audit_creation_date 2012-02-06T11:19:20-00:00
_audit_creation_method 'WinGX routine CIF_UPDATE'
_cell_angle_alpha 73.966(10)
_cell_angle_beta 80.078(10)
_cell_angle_gamma 62.392(9)
_cell_formula_units_Z 1
_cell_length_a 18.323(5)
_cell_length_b 18.469(5)
_cell_length_c 24.985(8)
_cell_measurement_temperature 210(2)
_cell_volume 7191(4)
_computing_cell_refinement 'APEX2 (Bruker AXS, 2006)'
_computing_data_collection 'Collect (Nonius BV, 1997-2000)'
_computing_data_reduction 'APEX2 (Bruker AXS, 2006)'
_computing_molecular_graphics 'CrystalMaker v2.5.0'
_computing_structure_refinement 'SHELXL-97 (Sheldrick, 1997)'
_computing_structure_solution 'SHELXS-97 (Sheldrick, 1990)'
_diffrn_ambient_temperature 210(2)
_diffrn_measured_fraction_theta_full 0.992
_diffrn_measured_fraction_theta_max 0.992
_diffrn_measurement_device_type KappaCCD
_diffrn_measurement_method 'CCD phi and omega scans'
_diffrn_radiation_monochromator graphite
_diffrn_radiation_type MoK\a
_diffrn_radiation_wavelength 0.71073
_diffrn_reflns_av_unetI/netI 0.0474
_diffrn_reflns_limit_h_max 21
_diffrn_reflns_limit_h_min -21
_diffrn_reflns_limit_k_max 21
_diffrn_reflns_limit_k_min -21
_diffrn_reflns_limit_l_max 29
_diffrn_reflns_limit_l_min -29
_diffrn_reflns_number 135761
_diffrn_reflns_theta_full 25.06
_diffrn_reflns_theta_max 25.06
_diffrn_reflns_theta_min 1.48
_exptl_absorpt_coefficient_mu 0.471
_exptl_absorpt_correction_T_max 0.964
_exptl_absorpt_correction_T_min 0.892
_exptl_absorpt_correction_type multi-scan
_exptl_absorpt_process_details SADABS
_exptl_crystal_colour blue
_exptl_crystal_density_diffrn 1.291
_exptl_crystal_density_method 'not measured'
_exptl_crystal_description blade
_exptl_crystal_F_000 2798
_exptl_crystal_size_max 0.192
_exptl_crystal_size_mid 0.18
_exptl_crystal_size_min 0.095
_refine_diff_density_max 2.141
_refine_diff_density_min -1.077
_refine_diff_density_rms 0.139
_refine_ls_extinction_method none
_refine_ls_goodness_of_fit_ref 1.082
_refine_ls_hydrogen_treatment constr
_refine_ls_matrix_type full
_refine_ls_number_parameters 1303
_refine_ls_number_reflns 25292
_refine_ls_number_restraints 11
_refine_ls_restrained_S_all 1.083
_refine_ls_R_factor_all 0.1025
_refine_ls_R_factor_gt 0.0818
_refine_ls_shift/su_max 0
_refine_ls_shift/su_mean 0
_refine_ls_structure_factor_coef Fsqd
_refine_ls_weighting_details 'calc w=1/[\s^2^(Fo^2^)+(0.1847P)^2^+0.0000P] where P=(Fo^2^+2Fc^2^)/3'
_refine_ls_weighting_scheme calc
_refine_ls_wR_factor_gt 0.2456
_refine_ls_wR_factor_ref 0.2634
_reflns_number_gt 17669
_reflns_number_total 25292
_reflns_threshold_expression >2sigma(I)
_cod_data_source_file la402736t_si_002.cif
_cod_data_source_block sam-sr
_cod_depositor_comments
;
The following automatic conversions were performed:

'_symmetry_cell_setting' value 'Triclinic' changed to 'triclinic'
according to /home/saulius/struct/CIF-dictionaries/cif_core.dic
dictionary named 'cif_core.dic' version 2.4.2 from 2011-04-26.

Automatic conversion script
Id: cif_fix_values 1891 2012-01-12 08:04:46Z andrius 
;
_cod_original_sg_symbol_H-M P-1
_cod_database_code 4508610

loop_
_symmetry_equiv_pos_as_xyz
'x, y, z'
'-x, -y, -z'

loop_
_atom_site_label
_atom_site_type_symbol
_atom_site_fract_x
_atom_site_fract_y
_atom_site_fract_z
_atom_site_U_iso_or_equiv
_atom_site_adp_type
_atom_site_occupancy
_atom_site_symmetry_multiplicity
_atom_site_calc_flag
_atom_site_refinement_flags
Cu1 Cu 0.74858(4) 0.37956(4) 0.33931(3) 0.03284(18) Uani 1 1 d .
Al1 Al 0.41805(8) 0.55712(7) 0.36742(5) 0.0178(3) Uani 1 1 d .
Al2 Al 0.57909(8) 0.48074(7) 0.42273(5) 0.0177(3) Uani 1 1 d .
Al3 Al 0.44026(8) 0.40068(7) 0.48627(5) 0.0176(3) Uani 1 1 d .
Al4 Al 0.56758(8) 0.56105(8) 0.29987(5) 0.0202(3) Uani 1 1 d .
Al5 Al 0.18138(9) 0.79543(8) 0.28514(6) 0.0250(3) Uani 1 1 d .
Al6 Al 0.27396(8) 0.75407(8) 0.38133(6) 0.0212(3) Uani 1 1 d .
Al7 Al 0.54333(9) 0.76589(8) 0.25782(6) 0.0239(3) Uani 1 1 d .
Al8 Al 0.42428(9) 0.55727(8) 0.22911(6) 0.0243(3) Uani 1 1 d .
Al9 Al 0.26019(9) 0.69252(9) 0.20374(6) 0.0267(3) Uani 1 1 d .
Al10 Al 0.24430(9) 0.91030(8) 0.29836(6) 0.0260(3) Uani 1 1 d .
Al11 Al 0.48476(8) 0.66867(7) 0.38268(5) 0.0182(3) Uani 1 1 d .
Al12 Al 0.38626(8) 0.72678(8) 0.26758(5) 0.0198(3) Uani 1 1 d .
Al13 Al 0.40674(9) 0.70001(9) 0.13743(6) 0.0287(3) Uani 1 1 d .
Al14 Al 0.38738(9) 0.91706(9) 0.23309(6) 0.0284(3) Uani 1 1 d .
Al15 Al 0.47063(10) 0.80946(9) 0.15283(6) 0.0298(3) Uani 1 1 d .
S1 S 0.60458(10) 1.09993(8) 0.54543(6) 0.0426(4) Uani 1 1 d .
S2 S 0.62235(8) 0.28047(7) 0.32536(5) 0.0298(3) Uani 1 1 d .
S3 S 0.68599(11) -0.22322(9) 0.40894(6) 0.0449(4) Uani 1 1 d .
S4 S 0.73561(12) 0.58176(10) 0.66953(8) 0.0595(5) Uani 1 1 d .
S5 S -0.19072(10) 0.99914(10) -0.07452(6) 0.0477(4) Uani 1 1 d .
S6 S 0.93443(12) 0.08971(12) 0.28355(10) 0.0734(6) Uani 1 1 d .
S7 S 0.55044(13) 0.05279(14) 0.16654(7) 0.0692(6) Uani 1 1 d .
S8 S 0.05786(11) 1.18709(15) 0.82579(8) 0.0703(6) Uani 1 1 d .
S9 S 0.2700(3) 0.6764(3) 0.9856(2) 0.1746(17) Uiso 1 1 d .
C1 C 0.5557(3) 0.1777(3) 0.3224(2) 0.0390(13) Uani 1 1 d .
H1A H 0.5141 0.2256 0.3029 0.047 Uiso 1 1 calc R
C2 C 0.5945(3) 0.9637(3) 0.5310(2) 0.0350(12) Uani 1 1 d .
H2A H 0.5706 0.998 0.4977 0.042 Uiso 1 1 calc R
C3 C 0.6818(3) 0.1125(3) 0.3713(2) 0.0323(11) Uani 1 1 d .
H7A H 0.7235 0.1174 0.3843 0.039 Uiso 1 1 calc R
C4 C 0.6083(4) 0.8820(3) 0.5453(2) 0.0371(13) Uani 1 1 d .
H9A H 0.5919 0.8612 0.5221 0.045 Uiso 1 1 calc R
C5 C 0.6634(4) 0.7428(3) 0.6100(2) 0.0409(14) Uani 1 1 d .
H10A H 0.6453 0.7216 0.5881 0.049 Uiso 1 1 calc R
C6 C -0.1216(4) 1.0940(4) -0.0602(2) 0.0460(14) Uani 1 1 d .
H11A H -0.1629 1.1384 -0.0821 0.055 Uiso 1 1 calc R
C7 C -0.0552(3) 0.9469(3) -0.0163(2) 0.0385(13) Uani 1 1 d .
H12 H -0.0526 0.8936 -0.0089 0.046 Uiso 1 1 calc R
C8 C 0.5550(3) 0.0999(3) 0.3334(2) 0.0395(13) Uani 1 1 d .
H16A H 0.5125 0.096 0.3205 0.047 Uiso 1 1 calc R
C9 C 0.7437(4) -0.0398(3) 0.4125(2) 0.0400(13) Uani 1 1 d .
H17A H 0.7843 -0.0354 0.4273 0.048 Uiso 1 1 calc R
C10 C 0.6193(3) -0.0536(3) 0.3722(2) 0.0370(12) Uani 1 1 d .
H18A H 0.5779 -0.059 0.3592 0.044 Uiso 1 1 calc R
C11 C 0.7452(4) -0.1168(3) 0.4202(2) 0.0427(14) Uani 1 1 d .
H19A H 0.7876 -0.1646 0.439 0.051 Uiso 1 1 calc R
C12 C 0.7926(4) 0.1348(4) 0.2372(3) 0.0547(16) Uani 1 1 d .
H21A H 0.7894 0.1885 0.2264 0.066 Uiso 1 1 calc R
C13 C 0.6505(5) 0.9477(4) 0.6163(3) 0.0577(19) Uani 1 1 d .
H22A H 0.6623 0.9712 0.6401 0.069 Uiso 1 1 calc R
C14 C 0.6139(4) 0.1585(5) 0.1720(3) 0.0575(17) Uani 1 1 d .
H23A H 0.5707 0.1995 0.1501 0.069 Uiso 1 1 calc R
C15 C 0.6686(4) 0.1786(4) 0.1873(3) 0.0519(16) Uani 1 1 d .
H25A H 0.6639 0.2328 0.1752 0.062 Uiso 1 1 calc R
C16 C 0.8066(4) -0.0285(4) 0.2720(3) 0.0535(16) Uani 1 1 d .
H26A H 0.8098 -0.0822 0.2847 0.064 Uiso 1 1 calc R
C17 C 0.8627(4) -0.0116(4) 0.2860(3) 0.0645(19) Uani 1 1 d .
H28A H 0.9065 -0.0537 0.307 0.077 Uiso 1 1 calc R
C18 C 0.6825(4) 0.0155(4) 0.2208(3) 0.0567(17) Uani 1 1 d .
H31A H 0.6867 -0.0386 0.2316 0.068 Uiso 1 1 calc R
C19 C -0.0659(3) 1.1079(3) -0.0392(2) 0.0418(14) Uani 1 1 d .
H32 H -0.0695 1.1617 -0.0474 0.05 Uiso 1 1 calc R
C20 C 0.1777(5) 1.0629(6) 0.8861(4) 0.090(3) Uiso 1 1 d D
H37 H 0.1942 1.1039 0.8852 0.108 Uiso 1 1 calc R
C21 C 0.0790(6) 1.0290(5) 0.8574(4) 0.087(3) Uiso 1 1 d D
H38 H 0.0328 1.0447 0.8383 0.104 Uiso 1 1 calc R
C22 C 0.2215(8) 0.9841(7) 0.9132(5) 0.126(4) Uiso 1 1 d D
H41 H 0.2686 0.9693 0.931 0.151 Uiso 1 1 calc R
C23 C 0.1014(7) 0.8855(7) 0.8885(5) 0.113(3) Uiso 1 1 d D
H42 H 0.0544 0.9003 0.8706 0.135 Uiso 1 1 calc R
C24 C 0.2406(8) 0.8419(7) 0.9452(5) 0.136(4) Uiso 1 1 d D
H43 H 0.2868 0.8272 0.9639 0.163 Uiso 1 1 calc R
C25 C 0.1452(7) 0.8022(7) 0.9161(5) 0.125(4) Uiso 1 1 d D
H44 H 0.1307 0.7608 0.9147 0.15 Uiso 1 1 calc R
C26 C 0.6807(3) 0.0338(3) 0.3820(2) 0.0316(11) Uani 1 1 d .
C27 C 0.6164(3) 0.0275(3) 0.3633(2) 0.0333(12) Uani 1 1 d .
C28 C 0.6167(3) 0.9957(3) 0.5670(2) 0.0362(12) Uani 1 1 d .
C29 C 0.6205(3) 0.1817(3) 0.3413(2) 0.0306(11) Uani 1 1 d .
C30 C 0.6474(3) 0.8275(3) 0.5954(2) 0.0331(12) Uani 1 1 d .
C31 C -0.1161(3) 1.0136(3) -0.0486(2) 0.0362(12) Uani 1 1 d .
C32 C 0.6817(4) -0.1229(3) 0.3993(2) 0.0369(13) Uani 1 1 d .
C33 C 0.0024(3) 0.9590(3) 0.0050(2) 0.0350(12) Uani 1 1 d .
C34 C 0.7317(3) 0.1171(4) 0.2210(2) 0.0439(14) Uani 1 1 d .
C35 C 0.7060(4) 0.6910(4) 0.6569(3) 0.0510(16) Uani 1 1 d .
C36 C 0.6677(5) 0.8628(4) 0.6314(3) 0.0538(18) Uani 1 1 d .
C37 C 0.6222(4) 0.0752(5) 0.1894(3) 0.0564(17) Uani 1 1 d .
C38 C 0.8554(4) 0.0705(4) 0.2689(3) 0.0589(18) Uani 1 1 d .
C39 C 0.7422(4) 0.0339(4) 0.2383(3) 0.0538(16) Uani 1 1 d .
C40A C 0.7263(9) 0.8002(8) 0.6751(5) 0.046(3) Uiso 0.5 1 d P
C40B C 0.6885(9) 0.8143(8) 0.6873(5) 0.043(3) Uiso 0.5 1 d P
C41A C 0.7415(8) 0.7178(7) 0.6876(5) 0.039(3) Uiso 0.5 1 d P
C41B C 0.7072(8) 0.7325(7) 0.7014(5) 0.036(3) Uiso 0.5 1 d P
C42 C 0.1070(5) 1.0846(5) 0.8590(3) 0.068(2) Uiso 1 1 d D
C43 C 0.1248(6) 0.9448(6) 0.8870(4) 0.091(3) Uiso 1 1 d D
C44 C 0.1950(5) 0.9257(5) 0.9140(3) 0.072(2) Uiso 1 1 d D
C45 C 0.2120(7) 0.7838(8) 0.9458(5) 0.120(4) Uiso 1 1 d D
O1 O 0.37646(18) 0.73794(17) 0.39715(12) 0.0211(7) Uani 1 1 d .
O2 O 0.31729(18) 0.63895(17) 0.38391(12) 0.0219(7) Uani 1 1 d .
O3 O 0.17290(19) 0.76560(19) 0.36305(13) 0.0265(7) Uani 1 1 d .
O4 O 0.4197(2) 0.9191(2) 0.15868(14) 0.0336(8) Uani 1 1 d .
O5 O 0.68381(18) 0.40785(18) 0.40740(13) 0.0247(7) Uani 1 1 d .
O6 O 0.2373(2) 0.7404(2) 0.45944(13) 0.0309(8) Uani 1 1 d .
O7 O 0.5271(2) 0.54347(19) 0.24440(13) 0.0256(7) Uani 1 1 d .
O8 O 0.40168(18) 0.46942(17) 0.41673(12) 0.0188(6) Uani 1 1 d .
O9 O 0.54354(18) 0.40294(17) 0.46816(12) 0.0202(6) Uani 1 1 d .
O10 O 0.2228(2) 0.68505(19) 0.27833(13) 0.0272(7) Uani 1 1 d .
O11 O 0.60586(18) 0.50465(17) 0.48226(12) 0.0188(6) Uani 1 1 d .
O12 O 0.39422(19) 0.53825(18) 0.30581(13) 0.0237(7) Uani 1 1 d .
O13 O 0.6474(2) 0.7550(2) 0.27446(15) 0.0363(8) Uani 1 1 d .
O14 O 0.5065(2) 0.6974(2) 0.14998(14) 0.0331(8) Uani 1 1 d .
O15 O 0.43705(19) 0.79069(18) 0.23347(12) 0.0239(7) Uani 1 1 d .
O16 O 0.51421(19) 0.74589(18) 0.33380(12) 0.0223(7) Uani 1 1 d .
O17 O 0.4504(2) 0.5842(2) 0.15230(13) 0.0341(8) Uani 1 1 d .
O18 O 0.3000(2) 0.7182(2) 0.13126(13) 0.0312(8) Uani 1 1 d .
O19 O 0.58735(19) 0.64996(18) 0.25913(12) 0.0238(7) Uani 1 1 d .
O20 O 0.3457(2) 0.90360(19) 0.30519(13) 0.0290(7) Uani 1 1 d .
O21 O 0.47644(18) 0.32514(17) 0.55536(12) 0.0204(6) Uani 1 1 d .
O22 O 0.3194(2) 0.5764(2) 0.21207(13) 0.0282(7) Uani 1 1 d .
O23 O 0.45340(18) 0.64105(17) 0.32064(12) 0.0193(6) Uani 1 1 d .
O24 O 0.47317(19) 0.30543(18) 0.45322(13) 0.0247(7) Uani 1 1 d .
O25 O 0.3791(2) 0.8120(2) 0.12860(13) 0.0306(8) Uani 1 1 d .
O26 O 0.67317(19) 0.47910(19) 0.29207(14) 0.0283(7) Uani 1 1 d .
O27 O 0.53542(17) 0.48360(17) 0.35719(11) 0.0178(6) Uani 1 1 d .
O28 O 0.58927(17) 0.57558(17) 0.36859(12) 0.0201(6) Uani 1 1 d .
O29 O 0.3599(2) 1.0343(2) 0.22352(16) 0.0405(9) Uani 1 1 d .
O30 O 0.37230(19) 0.67883(19) 0.21913(12) 0.0238(7) Uani 1 1 d .
O31 O 0.23203(19) 0.87000(18) 0.37460(13) 0.0269(7) Uani 1 1 d .
O32 O 0.2794(2) 0.94016(19) 0.22477(14) 0.0307(8) Uani 1 1 d .
O33 O 0.4918(2) 0.88181(19) 0.25606(14) 0.0295(8) Uani 1 1 d .
O34 O 0.5701(2) 0.7851(2) 0.18096(13) 0.0338(8) Uani 1 1 d .
O35 O 0.33191(19) 0.39845(19) 0.50407(13) 0.0265(7) Uani 1 1 d .
O36 O 0.1536(2) 0.90666(19) 0.28050(14) 0.0296(8) Uani 1 1 d .
O37 O 0.1996(2) 0.80408(19) 0.20860(13) 0.0289(7) Uani 1 1 d .
O38 O 0.4672(2) 0.4400(2) 0.22983(15) 0.0381(9) Uani 1 1 d .
O39 O 0.6184(2) 0.3113(2) 0.26574(15) 0.0417(9) Uani 1 1 d .
O40 O 0.6952(2) 0.2692(2) 0.34743(16) 0.0395(9) Uani 1 1 d .
O41 O 0.5468(2) 0.3343(2) 0.35236(15) 0.0372(9) Uani 1 1 d .
O42 O -0.2073(3) 1.0526(3) -0.12863(18) 0.0657(14) Uani 1 1 d .
O43 O -0.1573(3) 0.9126(3) -0.0745(2) 0.0824(17) Uani 1 1 d .
O44 O -0.2635(3) 1.0221(5) -0.0369(2) 0.099(2) Uani 1 1 d .
O45 O 0.46777(17) 0.57099(16) 0.42484(11) 0.0167(6) Uani 1 1 d .
O46 O 0.4329(3) 0.7051(3) 0.05810(15) 0.0486(10) Uani 1 1 d .
O47 O 0.0669(2) 0.8177(2) 0.28564(16) 0.0386(9) Uani 1 1 d .
O48 O 0.5132(3) 0.8376(3) 0.07739(14) 0.0448(10) Uani 1 1 d .
O49 O 0.8126(3) 0.3409(2) 0.27253(17) 0.0529(11) Uani 1 1 d .
O50 O 0.8346(2) 0.2819(3) 0.38791(18) 0.0565(12) Uani 1 1 d .
O51 O 0.6976(3) -0.2618(2) 0.46667(17) 0.0529(11) Uani 1 1 d .
O52A O 0.6246(5) -0.2192(5) 0.3824(3) 0.0388(19) Uiso 0.5 1 d P
O52B O 0.5954(6) -0.2061(6) 0.4014(4) 0.050(2) Uiso 0.5 1 d P
O53A O 0.7713(6) -0.2769(5) 0.3834(4) 0.046(2) Uiso 0.5 1 d P
O53B O 0.7354(5) -0.2585(5) 0.3654(4) 0.044(2) Uiso 0.5 1 d P
O54 O 0.4728(3) 0.0941(4) 0.1970(3) 0.0896(18) Uani 1 1 d .
O55A O 0.5605(6) 0.0680(6) 0.1038(4) 0.056(2) Uiso 0.5 1 d P
O55B O 0.5301(6) 0.1068(6) 0.1103(4) 0.051(2) Uiso 0.5 1 d P
O56 O 0.5808(4) -0.0389(4) 0.1826(2) 0.0796(16) Uani 1 1 d .
O57 O 0.9100(3) 0.1769(3) 0.2712(2) 0.0735(15) Uani 1 1 d .
O58 O 0.9487(5) 0.0506(5) 0.3382(3) 0.120(3) Uani 1 1 d .
O59 O 1.0079(3) 0.0469(3) 0.2467(2) 0.0756(15) Uani 1 1 d .
O60 O 0.29042(19) 0.78437(18) 0.30057(12) 0.0226(7) Uani 1 1 d .
O61 O 0.5411(3) 1.1443(2) 0.50607(19) 0.0596(13) Uani 1 1 d .
O62 O 0.5853(3) 1.1325(2) 0.59517(17) 0.0513(11) Uani 1 1 d .
O63 O 0.6729(3) 0.5736(3) 0.64919(19) 0.0600(13) Uani 1 1 d .
O64 O 0.7443(4) 0.5494(3) 0.7279(2) 0.0835(17) Uani 1 1 d .
O65 O 0.6822(3) 1.0939(3) 0.5194(2) 0.0779(16) Uani 1 1 d .
O66 O 0.8157(4) 0.5450(4) 0.6392(3) 0.114(3) Uani 1 1 d .
O67 O 0.1686(2) 0.6891(2) 0.17814(15) 0.0389(9) Uani 1 1 d .
O68 O 0.1832(3) 1.0256(2) 0.30667(18) 0.0491(10) Uani 1 1 d .
O69 O 0.9649(7) 0.7893(9) 0.4743(4) 0.213(5) Uani 1 1 d .
O70 O 0.9804(6) 0.7152(7) 0.5354(4) 0.176(4) Uani 1 1 d .
O71 O 0.1153(4) 1.2044(5) 0.7835(3) 0.105(2) Uani 1 1 d .
O72 O 0.0366(4) 1.2379(4) 0.8668(3) 0.109(2) Uiso 1 1 d .
O73 O -0.0146(3) 1.2009(3) 0.8020(2) 0.0722(14) Uani 1 1 d .
O74A O 0.3677(13) 0.6615(13) 0.9818(9) 0.170(7) Uiso 0.5 1 d P
O74B O 0.2568(7) 0.6725(7) 1.0452(5) 0.088(3) Uiso 0.5 1 d P
O75 O 0.2467(9) 0.6341(9) 0.9650(6) 0.235(6) Uiso 1 1 d .
O76 O 0.6790(2) 0.2454(2) 0.46864(14) 0.0325(8) Uiso 1 1 d .
O77 O 0.2719(2) 0.4182(2) 0.61254(16) 0.0422(9) Uiso 1 1 d .
O78 O 0.1872(3) 0.5883(3) 0.40272(19) 0.0578(11) Uiso 1 1 d .
O79 O 0.2167(3) 0.5980(3) 0.50233(19) 0.0610(12) Uiso 1 1 d .
O80 O 0.4105(3) 0.8610(3) 0.9997(2) 0.0780(15) Uiso 1 1 d .
O81 O 0.8397(3) 0.4509(3) 0.3408(2) 0.0785(15) Uiso 1 1 d .
O82 O 0.0224(4) 0.7195(4) 0.3750(3) 0.0904(17) Uiso 1 1 d .
O83 O 0.8535(5) 0.1277(5) 0.4228(3) 0.125(2) Uiso 1 1 d .
O84 O 0.0464(5) 0.8954(5) 0.4115(3) 0.124(2) Uiso 1 1 d .
O85 O 0.7698(5) 0.7458(5) 0.2007(4) 0.135(3) Uiso 1 1 d .
O86 O 0.9119(5) 0.6971(5) 0.3261(4) 0.136(3) Uiso 1 1 d .
O87 O 0.1982(6) 0.1477(6) 0.2162(4) 0.143(3) Uiso 1 1 d .
O88 O 0.9246(6) 0.8578(6) 0.8302(4) 0.145(3) Uiso 1 1 d .
O89 O 0.3730(7) 0.2657(7) 0.1584(4) 0.176(4) Uiso 1 1 d .
O90 O 0.6619(7) 0.4286(7) 0.1850(4) 0.176(4) Uiso 1 1 d .
O91 O 0.5951(8) 0.9320(8) 0.0508(6) 0.231(5) Uiso 1 1 d .
O92 O 0.0885(13) 0.6634(13) 0.0700(8) 0.335(9) Uiso 1 1 d .

loop_
_atom_site_aniso_label
_atom_site_aniso_U_11
_atom_site_aniso_U_22
_atom_site_aniso_U_33
_atom_site_aniso_U_23
_atom_site_aniso_U_13
_atom_site_aniso_U_12
Cu1 0.0279(3) 0.0244(3) 0.0323(4) -0.0043(3) 0.0009(3) -0.0019(3)
Al1 0.0215(7) 0.0129(6) 0.0193(7) 0.0004(5) -0.0052(5) -0.0085(5)
Al2 0.0198(7) 0.0117(6) 0.0196(7) 0.0006(5) -0.0028(5) -0.0069(5)
Al3 0.0222(7) 0.0117(6) 0.0192(7) 0.0021(5) -0.0066(5) -0.0088(5)
Al4 0.0206(7) 0.0176(7) 0.0194(7) -0.0012(5) -0.0015(5) -0.0074(5)
Al5 0.0261(7) 0.0203(7) 0.0269(7) 0.0014(6) -0.0097(6) -0.0097(6)
Al6 0.0211(7) 0.0164(6) 0.0223(7) 0.0004(5) -0.0058(5) -0.0060(5)
Al7 0.0285(8) 0.0213(7) 0.0220(7) 0.0038(6) -0.0049(6) -0.0146(6)
Al8 0.0322(8) 0.0215(7) 0.0205(7) -0.0032(6) -0.0052(6) -0.0125(6)
Al9 0.0330(8) 0.0238(7) 0.0250(7) 0.0006(6) -0.0120(6) -0.0136(6)
Al10 0.0296(8) 0.0164(7) 0.0291(8) 0.0026(6) -0.0109(6) -0.0088(6)
Al11 0.0214(7) 0.0119(6) 0.0189(7) 0.0018(5) -0.0047(5) -0.0071(5)
Al12 0.0245(7) 0.0153(6) 0.0188(7) 0.0023(5) -0.0055(5) -0.0099(5)
Al13 0.0369(8) 0.0288(8) 0.0207(7) -0.0006(6) -0.0058(6) -0.0159(7)
Al14 0.0352(8) 0.0221(7) 0.0276(8) 0.0067(6) -0.0112(6) -0.0160(6)
Al15 0.0370(9) 0.0307(8) 0.0231(7) 0.0060(6) -0.0077(6) -0.0205(7)
S1 0.0642(10) 0.0187(6) 0.0488(8) 0.0009(6) -0.0233(7) -0.0192(6)
S2 0.0394(7) 0.0180(6) 0.0292(6) -0.0048(5) -0.0012(5) -0.0108(5)
S3 0.0748(11) 0.0305(7) 0.0395(8) -0.0045(6) -0.0007(7) -0.0342(7)
S4 0.0776(12) 0.0340(8) 0.0751(12) 0.0147(8) -0.0360(10) -0.0353(8)
S5 0.0463(9) 0.0496(9) 0.0425(8) 0.0094(7) -0.0208(7) -0.0219(7)
S6 0.0536(11) 0.0563(11) 0.1002(16) -0.0123(11) -0.0344(11) -0.0084(9)
S7 0.0756(13) 0.0986(15) 0.0469(10) 0.0104(10) -0.0050(9) -0.0635(12)
S8 0.0431(10) 0.1244(18) 0.0610(11) -0.0405(11) -0.0010(8) -0.0410(11)
C1 0.033(3) 0.035(3) 0.044(3) -0.008(2) -0.006(2) -0.010(2)
C2 0.051(3) 0.025(3) 0.031(3) -0.002(2) -0.010(2) -0.018(2)
C3 0.039(3) 0.022(2) 0.037(3) -0.004(2) -0.005(2) -0.015(2)
C4 0.059(4) 0.026(3) 0.033(3) -0.003(2) -0.016(3) -0.022(3)
C5 0.057(4) 0.027(3) 0.047(3) 0.004(2) -0.023(3) -0.026(3)
C6 0.040(3) 0.044(3) 0.038(3) 0.005(3) -0.014(3) -0.009(3)
C7 0.040(3) 0.041(3) 0.028(3) 0.006(2) -0.008(2) -0.019(3)
C8 0.035(3) 0.032(3) 0.053(4) -0.012(3) 0.001(3) -0.015(2)
C9 0.045(3) 0.025(3) 0.051(3) 0.003(2) -0.021(3) -0.017(2)
C10 0.047(3) 0.034(3) 0.040(3) -0.009(2) -0.004(3) -0.025(3)
C11 0.051(4) 0.024(3) 0.049(3) 0.004(2) -0.017(3) -0.015(3)
C12 0.039(3) 0.051(4) 0.064(4) -0.024(3) 0.001(3) -0.006(3)
C13 0.107(6) 0.038(3) 0.043(4) -0.002(3) -0.035(4) -0.038(4)
C14 0.053(4) 0.072(5) 0.041(4) -0.011(3) -0.005(3) -0.022(3)
C15 0.041(3) 0.067(4) 0.045(4) -0.019(3) -0.001(3) -0.018(3)
C16 0.049(4) 0.045(4) 0.048(4) -0.010(3) 0.009(3) -0.010(3)
C17 0.050(4) 0.056(4) 0.064(5) -0.008(4) -0.006(3) -0.007(3)
C18 0.063(4) 0.063(4) 0.041(4) -0.001(3) 0.006(3) -0.033(4)
C19 0.042(3) 0.035(3) 0.036(3) 0.007(2) -0.016(3) -0.009(2)
C26 0.045(3) 0.025(3) 0.031(3) -0.009(2) -0.002(2) -0.019(2)
C27 0.043(3) 0.029(3) 0.032(3) -0.006(2) -0.002(2) -0.019(2)
C28 0.052(3) 0.022(3) 0.038(3) 0.000(2) -0.020(3) -0.017(2)
C29 0.041(3) 0.026(3) 0.028(3) -0.009(2) 0.001(2) -0.017(2)
C30 0.044(3) 0.029(3) 0.034(3) -0.003(2) -0.012(2) -0.021(2)
C31 0.033(3) 0.037(3) 0.028(3) 0.001(2) -0.006(2) -0.010(2)
C32 0.057(4) 0.031(3) 0.031(3) -0.004(2) -0.001(3) -0.028(3)
C33 0.034(3) 0.034(3) 0.022(3) 0.005(2) -0.005(2) -0.008(2)
C34 0.036(3) 0.049(4) 0.034(3) -0.014(3) 0.008(2) -0.009(3)
C35 0.078(5) 0.035(3) 0.055(4) 0.008(3) -0.028(3) -0.038(3)
C36 0.092(5) 0.031(3) 0.046(4) 0.008(3) -0.042(3) -0.030(3)
C37 0.055(4) 0.079(5) 0.038(3) 0.004(3) 0.001(3) -0.042(4)
C38 0.039(4) 0.055(4) 0.069(5) -0.022(4) -0.011(3) -0.003(3)
C39 0.055(4) 0.070(4) 0.036(3) -0.016(3) 0.016(3) -0.031(4)
O1 0.0206(16) 0.0138(14) 0.0258(17) -0.0009(12) -0.0043(13) -0.0058(12)
O2 0.0243(16) 0.0141(15) 0.0249(16) 0.0012(12) -0.0073(13) -0.0075(13)
O3 0.0247(17) 0.0227(16) 0.0281(18) 0.0007(14) -0.0070(14) -0.0088(14)
O4 0.042(2) 0.0299(18) 0.0299(19) 0.0046(15) -0.0075(16) -0.0212(16)
O5 0.0206(16) 0.0199(16) 0.0263(17) -0.0022(13) 0.0010(13) -0.0052(13)
O6 0.0320(19) 0.0297(18) 0.0260(18) 0.0002(14) -0.0033(14) -0.0124(15)
O7 0.0312(18) 0.0224(16) 0.0239(17) -0.0044(13) -0.0021(14) -0.0127(14)
O8 0.0226(16) 0.0146(14) 0.0162(15) 0.0033(12) -0.0055(12) -0.0078(12)
O9 0.0236(16) 0.0146(14) 0.0209(16) 0.0015(12) -0.0052(13) -0.0089(12)
O10 0.0322(18) 0.0250(17) 0.0259(17) -0.0007(14) -0.0095(14) -0.0138(15)
O11 0.0232(16) 0.0131(14) 0.0184(15) 0.0020(12) -0.0053(12) -0.0082(12)
O12 0.0280(17) 0.0214(16) 0.0228(16) -0.0005(13) -0.0061(13) -0.0125(14)
O13 0.039(2) 0.0344(19) 0.036(2) 0.0058(16) -0.0153(16) -0.0202(17)
O14 0.038(2) 0.037(2) 0.0277(18) -0.0048(15) -0.0023(15) -0.0194(16)
O15 0.0290(17) 0.0183(15) 0.0229(16) 0.0053(13) -0.0085(13) -0.0123(14)
O16 0.0293(17) 0.0175(15) 0.0201(16) 0.0049(12) -0.0073(13) -0.0132(13)
O17 0.044(2) 0.036(2) 0.0218(17) -0.0053(15) -0.0047(15) -0.0161(17)
O18 0.039(2) 0.0298(18) 0.0265(18) 0.0001(14) -0.0064(15) -0.0188(16)
O19 0.0261(17) 0.0205(16) 0.0210(16) 0.0033(13) -0.0050(13) -0.0103(13)
O20 0.037(2) 0.0235(17) 0.0277(18) 0.0027(14) -0.0082(15) -0.0170(15)
O21 0.0234(16) 0.0160(15) 0.0196(15) 0.0017(12) -0.0062(13) -0.0081(13)
O22 0.037(2) 0.0262(17) 0.0254(17) -0.0009(14) -0.0112(15) -0.0169(15)
O23 0.0229(16) 0.0140(14) 0.0188(15) 0.0017(12) -0.0066(12) -0.0074(12)
O24 0.0292(18) 0.0151(15) 0.0297(18) -0.0014(13) -0.0098(14) -0.0089(13)
O25 0.040(2) 0.0318(18) 0.0234(17) 0.0036(14) -0.0092(15) -0.0208(16)
O26 0.0209(17) 0.0218(16) 0.0323(18) -0.0016(14) -0.0021(14) -0.0034(13)
O27 0.0201(15) 0.0156(14) 0.0164(15) -0.0018(12) -0.0037(12) -0.0069(12)
O28 0.0194(16) 0.0159(15) 0.0198(16) 0.0030(12) -0.0042(12) -0.0064(12)
O29 0.046(2) 0.0238(18) 0.052(2) 0.0027(16) -0.0129(18) -0.0177(17)
O30 0.0272(17) 0.0225(16) 0.0198(16) 0.0016(13) -0.0073(13) -0.0108(14)
O31 0.0280(18) 0.0173(15) 0.0298(18) 0.0008(13) -0.0074(14) -0.0067(13)
O32 0.0314(19) 0.0218(17) 0.037(2) 0.0059(14) -0.0141(15) -0.0128(14)
O33 0.0340(19) 0.0216(16) 0.0349(19) 0.0059(14) -0.0120(15) -0.0173(15)
O34 0.035(2) 0.042(2) 0.0229(17) 0.0069(15) -0.0043(15) -0.0220(17)
O35 0.0281(18) 0.0204(16) 0.0312(18) 0.0028(14) -0.0075(14) -0.0137(14)
O36 0.0285(18) 0.0195(16) 0.0362(19) -0.0008(14) -0.0098(15) -0.0069(14)
O37 0.0330(19) 0.0233(17) 0.0282(18) 0.0005(14) -0.0110(15) -0.0108(14)
O38 0.049(2) 0.0260(18) 0.039(2) -0.0101(16) -0.0109(17) -0.0118(17)
O39 0.059(3) 0.0308(19) 0.030(2) -0.0029(16) -0.0007(18) -0.0187(18)
O40 0.045(2) 0.0284(19) 0.047(2) -0.0049(17) -0.0062(18) -0.0187(17)
O41 0.045(2) 0.0203(17) 0.042(2) -0.0110(15) 0.0040(17) -0.0111(16)
O42 0.092(4) 0.075(3) 0.045(3) 0.019(2) -0.042(2) -0.054(3)
O43 0.086(4) 0.049(3) 0.113(5) 0.011(3) -0.052(3) -0.030(3)
O44 0.056(3) 0.176(7) 0.079(4) -0.041(4) 0.004(3) -0.059(4)
O45 0.0188(15) 0.0109(14) 0.0172(15) 0.0043(11) -0.0061(12) -0.0061(12)
O46 0.064(3) 0.055(3) 0.026(2) -0.0047(18) -0.0031(18) -0.028(2)
O47 0.0285(19) 0.040(2) 0.045(2) -0.0019(17) -0.0112(16) -0.0141(16)
O48 0.059(3) 0.056(2) 0.0232(19) 0.0070(17) -0.0057(17) -0.036(2)
O49 0.051(3) 0.038(2) 0.050(3) -0.0149(19) 0.017(2) -0.0063(19)
O50 0.036(2) 0.051(3) 0.048(3) -0.005(2) -0.0063(19) 0.0062(19)
O51 0.083(3) 0.040(2) 0.049(2) 0.0009(19) -0.015(2) -0.041(2)
O54 0.063(3) 0.091(4) 0.117(5) 0.000(3) 0.000(3) -0.050(3)
O56 0.094(4) 0.092(4) 0.066(3) -0.003(3) 0.007(3) -0.063(3)
O57 0.048(3) 0.055(3) 0.110(4) -0.046(3) -0.015(3) 0.001(2)
O58 0.161(7) 0.186(8) 0.073(4) -0.057(5) -0.004(4) -0.110(6)
O59 0.038(3) 0.060(3) 0.106(4) -0.026(3) -0.006(3) 0.003(2)
O60 0.0250(17) 0.0169(15) 0.0219(16) 0.0018(12) -0.0063(13) -0.0075(13)
O61 0.099(4) 0.025(2) 0.064(3) 0.0079(19) -0.048(3) -0.029(2)
O62 0.074(3) 0.0262(19) 0.057(3) -0.0112(18) -0.033(2) -0.0134(19)
O63 0.089(3) 0.040(2) 0.071(3) 0.011(2) -0.036(3) -0.046(2)
O64 0.132(5) 0.047(3) 0.076(4) 0.001(3) -0.049(3) -0.037(3)
O65 0.086(4) 0.041(3) 0.107(4) -0.005(3) 0.012(3) -0.041(3)
O66 0.061(4) 0.061(4) 0.196(8) -0.023(4) 0.014(4) -0.017(3)
O67 0.045(2) 0.042(2) 0.041(2) -0.0030(17) -0.0175(17) -0.0268(18)
O68 0.053(3) 0.0186(18) 0.068(3) -0.0034(18) -0.022(2) -0.0069(17)
O69 0.184(10) 0.352(17) 0.125(8) -0.065(10) 0.029(7) -0.143(11)
O70 0.168(9) 0.248(12) 0.113(7) 0.003(7) -0.029(6) -0.110(9)
O71 0.070(4) 0.181(7) 0.091(4) -0.042(4) 0.018(3) -0.078(4)
O73 0.040(3) 0.095(4) 0.081(4) -0.030(3) -0.020(2) -0.018(3)

loop_
_atom_type_symbol
_atom_type_description
_atom_type_scat_dispersion_real
_atom_type_scat_dispersion_imag
_atom_type_scat_source
C C 0.0033 0.0016 'International Tables Vol C Tables 4.2.6.8 and 6.1.1.4'
H H 0 0 'International Tables Vol C Tables 4.2.6.8 and 6.1.1.4'
O O 0.0106 0.006 'International Tables Vol C Tables 4.2.6.8 and 6.1.1.4'
Al Al 0.0645 0.0514 'International Tables Vol C Tables 4.2.6.8 and 6.1.1.4'
S S 0.1246 0.1234 'International Tables Vol C Tables 4.2.6.8 and 6.1.1.4'
Cu Cu 0.3201 1.2651 'International Tables Vol C Tables 4.2.6.8 and 6.1.1.4'

loop_
_geom_angle_atom_site_label_1
_geom_angle_atom_site_label_2
_geom_angle_atom_site_label_3
_geom_angle
_geom_angle_site_symmetry_1
_geom_angle_site_symmetry_3
O26 Cu1 O5 93.42(13) . .
O26 Cu1 O49 89.43(16) . .
O5 Cu1 O49 174.40(15) . .
O26 Cu1 O50 174.04(17) . .
O5 Cu1 O50 87.54(15) . .
O49 Cu1 O50 90.11(17) . .
O12 Al1 O2 100.06(15) . .
O12 Al1 O8 94.52(14) . .
O2 Al1 O8 94.95(14) . .
O12 Al1 O45 167.25(15) . .
O2 Al1 O45 90.77(14) . .
O8 Al1 O45 91.19(13) . .
O12 Al1 O27 91.51(14) . .
O2 Al1 O27 166.50(14) . .
O8 Al1 O27 91.01(13) . .
O45 Al1 O27 76.98(13) . .
O12 Al1 O23 91.16(14) . .
O2 Al1 O23 91.60(13) . .
O8 Al1 O23 170.44(14) . .
O45 Al1 O23 81.76(12) . .
O27 Al1 O23 81.15(13) . .
O12 Al1 Al11 133.18(11) . .
O2 Al1 Al11 85.08(11) . .
O8 Al1 Al11 131.68(11) . .
O45 Al1 Al11 40.58(8) . .
O27 Al1 Al11 81.91(10) . .
O23 Al1 Al11 42.03(9) . .
O12 Al1 Al4 85.26(11) . .
O2 Al1 Al4 133.39(11) . .
O8 Al1 Al4 131.05(11) . .
O45 Al1 Al4 82.40(10) . .
O27 Al1 Al4 40.20(9) . .
O23 Al1 Al4 41.81(9) . .
Al11 Al1 Al4 60.30(5) . .
O5 Al2 O11 94.71(15) . .
O5 Al2 O9 98.04(14) . .
O11 Al2 O9 94.10(14) . .
O5 Al2 O27 95.26(14) . .
O11 Al2 O27 166.68(14) . .
O9 Al2 O27 93.23(13) . .
O5 Al2 O45 169.14(14) . .
O11 Al2 O45 90.82(13) . .
O9 Al2 O45 90.86(13) . .
O27 Al2 O45 77.96(13) . .
O5 Al2 O28 92.96(14) . .
O11 Al2 O28 93.50(13) . .
O9 Al2 O28 166.06(14) . .
O27 Al2 O28 77.18(13) . .
O45 Al2 O28 77.36(12) . .
O8 Al3 O11 90.41(13) . 2_666
O8 Al3 O9 91.45(13) . .
O11 Al3 O9 94.07(13) 2_666 .
O8 Al3 O21 175.33(14) . .
O11 Al3 O21 93.05(14) 2_666 .
O9 Al3 O21 91.44(13) . .
O8 Al3 O24 87.16(14) . .
O11 Al3 O24 172.52(15) 2_666 .
O9 Al3 O24 93.06(14) . .
O21 Al3 O24 89.02(14) . .
O8 Al3 O35 87.83(14) . .
O11 Al3 O35 86.38(14) 2_666 .
O9 Al3 O35 179.16(15) . .
O21 Al3 O35 89.24(14) . .
O24 Al3 O35 86.47(14) . .
O19 Al4 O26 96.49(15) . .
O19 Al4 O7 98.55(15) . .
O26 Al4 O7 94.80(16) . .
O19 Al4 O28 91.20(14) . .
O26 Al4 O28 92.94(15) . .
O7 Al4 O28 166.78(15) . .
O19 Al4 O27 165.56(15) . .
O26 Al4 O27 92.36(14) . .
O7 Al4 O27 92.03(14) . .
O28 Al4 O27 76.93(13) . .
O19 Al4 O23 89.76(14) . .
O26 Al4 O23 171.24(15) . .
O7 Al4 O23 90.32(14) . .
O28 Al4 O23 80.76(13) . .
O27 Al4 O23 80.33(12) . .
O19 Al4 Al1 130.56(11) . .
O26 Al4 Al1 132.54(12) . .
O7 Al4 Al1 85.13(11) . .
O28 Al4 Al1 81.74(10) . .
O27 Al4 Al1 40.37(9) . .
O23 Al4 Al1 40.80(9) . .
O19 Al4 Al11 84.11(11) . .
O26 Al4 Al11 132.71(12) . .
O7 Al4 Al11 132.06(12) . .
O28 Al4 Al11 39.90(9) . .
O27 Al4 Al11 81.50(10) . .
O23 Al4 Al11 41.74(9) . .
Al1 Al4 Al11 59.65(4) . .
O36 Al5 O37 94.49(15) . .
O36 Al5 O10 169.24(17) . .
O37 Al5 O10 76.59(15) . .
O36 Al5 O3 95.68(15) . .
O37 Al5 O3 169.53(16) . .
O10 Al5 O3 93.03(15) . .
O36 Al5 O47 92.38(16) . .
O37 Al5 O47 94.37(16) . .
O10 Al5 O47 94.27(16) . .
O3 Al5 O47 87.71(16) . .
O36 Al5 O60 80.34(14) . .
O37 Al5 O60 97.67(15) . .
O10 Al5 O60 94.74(14) . .
O3 Al5 O60 81.60(14) . .
O47 Al5 O60 166.35(17) . .
O36 Al5 Al9 131.12(13) . .
O37 Al5 Al9 38.80(10) . .
O10 Al5 Al9 38.85(10) . .
O3 Al5 Al9 130.74(12) . .
O47 Al5 Al9 102.46(13) . .
O60 Al5 Al9 90.97(10) . .
O36 Al5 Al6 87.56(11) . .
O37 Al5 Al6 138.73(12) . .
O10 Al5 Al6 95.19(11) . .
O3 Al5 Al6 39.58(10) . .
O47 Al5 Al6 126.77(13) . .
O60 Al5 Al6 42.02(9) . .
Al9 Al5 Al6 116.98(6) . .
O36 Al5 Al10 36.27(11) . .
O37 Al5 Al10 100.09(11) . .
O10 Al5 Al10 138.55(12) . .
O3 Al5 Al10 86.72(11) . .
O47 Al5 Al10 127.08(13) . .
O60 Al5 Al10 44.18(9) . .
Al9 Al5 Al10 120.29(6) . .
Al6 Al5 Al10 59.89(5) . .
O1 Al6 O31 90.61(14) . .
O1 Al6 O2 89.55(13) . .
O31 Al6 O2 176.92(16) . .
O1 Al6 O3 176.78(16) . .
O31 Al6 O3 92.00(14) . .
O2 Al6 O3 87.75(14) . .
O1 Al6 O6 92.31(15) . .
O31 Al6 O6 90.02(15) . .
O2 Al6 O6 93.05(14) . .
O3 Al6 O6 89.59(15) . .
O1 Al6 O60 95.67(14) . .
O31 Al6 O60 83.02(14) . .
O2 Al6 O60 93.91(14) . .
O3 Al6 O60 82.76(14) . .
O6 Al6 O60 169.45(15) . .
O1 Al6 Al5 139.17(12) . .
O31 Al6 Al5 86.86(11) . .
O2 Al6 Al5 91.01(10) . .
O3 Al6 Al5 39.20(10) . .
O6 Al6 Al5 128.40(12) . .
O60 Al6 Al5 43.56(10) . .
O1 Al6 Al10 93.54(10) . .
O31 Al6 Al10 38.29(11) . .
O2 Al6 Al10 138.63(12) . .
O3 Al6 Al10 87.33(10) . .
O6 Al6 Al10 127.95(12) . .
O60 Al6 Al10 44.73(9) . .
Al5 Al6 Al10 60.92(5) . .
O16 Al7 O34 178.16(16) . .
O16 Al7 O33 88.63(15) . .
O34 Al7 O33 91.93(16) . .
O16 Al7 O19 90.83(14) . .
O34 Al7 O19 88.47(15) . .
O33 Al7 O19 175.75(15) . .
O16 Al7 O13 89.89(15) . .
O34 Al7 O13 91.84(16) . .
O33 Al7 O13 91.64(15) . .
O19 Al7 O13 92.57(15) . .
O16 Al7 O15 95.43(14) . .
O34 Al7 O15 82.90(15) . .
O33 Al7 O15 82.77(14) . .
O19 Al7 O15 93.09(14) . .
O13 Al7 O15 172.17(15) . .
O16 Al7 Al15 138.67(12) . .
O34 Al7 Al15 39.66(11) . .
O33 Al7 Al15 86.86(11) . .
O19 Al7 Al15 90.77(11) . .
O13 Al7 Al15 131.27(13) . .
O15 Al7 Al15 43.25(10) . .
O16 Al7 Al14 92.43(11) . .
O34 Al7 Al14 86.95(12) . .
O33 Al7 Al14 37.92(10) . .
O19 Al7 Al14 137.94(11) . .
O13 Al7 Al14 129.34(12) . .
O15 Al7 Al14 44.86(10) . .
Al15 Al7 Al14 60.61(5) . .
O7 Al8 O17 89.73(16) . .
O7 Al8 O12 90.72(14) . .
O17 Al8 O12 176.06(16) . .
O7 Al8 O22 177.37(15) . .
O17 Al8 O22 88.99(16) . .
O12 Al8 O22 90.39(15) . .
O7 Al8 O38 91.83(15) . .
O17 Al8 O38 92.27(16) . .
O12 Al8 O38 91.63(15) . .
O22 Al8 O38 90.52(16) . .
O7 Al8 O30 94.37(14) . .
O17 Al8 O30 82.34(15) . .
O12 Al8 O30 93.72(14) . .
O22 Al8 O30 83.18(14) . .
O38 Al8 O30 171.75(16) . .
O7 Al8 Al13 91.45(11) . .
O17 Al8 Al13 38.56(11) . .
O12 Al8 Al13 137.51(11) . .
O22 Al8 Al13 86.12(11) . .
O38 Al8 Al13 130.68(13) . .
O30 Al8 Al13 43.81(10) . .
O7 Al8 Al9 138.68(11) . .
O17 Al8 Al9 85.69(12) . .
O12 Al8 Al9 91.39(11) . .
O22 Al8 Al9 38.89(10) . .
O38 Al8 Al9 129.33(13) . .
O30 Al8 Al9 44.32(10) . .
Al13 Al8 Al9 60.74(5) . .
O18 Al9 O37 94.20(16) . .
O18 Al9 O10 168.36(16) . .
O37 Al9 O10 76.58(15) . .
O18 Al9 O22 95.01(16) . .
O37 Al9 O22 170.28(16) . .
O10 Al9 O22 93.89(15) . .
O18 Al9 O67 91.51(16) . .
O37 Al9 O67 93.07(16) . .
O10 Al9 O67 96.01(16) . .
O22 Al9 O67 89.78(16) . .
O18 Al9 O30 80.39(15) . .
O37 Al9 O30 97.32(14) . .
O10 Al9 O30 93.60(14) . .
O22 Al9 O30 81.20(14) . .
O67 Al9 O30 167.24(17) . .
O18 Al9 Al5 130.50(12) . .
O37 Al9 Al5 38.73(11) . .
O10 Al9 Al5 38.90(10) . .
O22 Al9 Al5 131.55(12) . .
O67 Al9 Al5 102.72(13) . .
O30 Al9 Al5 90.02(10) . .
O18 Al9 Al8 88.41(12) . .
O37 Al9 Al8 138.00(12) . .
O10 Al9 Al8 93.74(11) . .
O22 Al9 Al8 39.39(10) . .
O67 Al9 Al8 128.81(13) . .
O30 Al9 Al8 41.84(9) . .
Al5 Al9 Al8 115.60(6) . .
O18 Al9 Al13 37.39(11) . .
O37 Al9 Al13 100.20(12) . .
O10 Al9 Al13 136.45(12) . .
O22 Al9 Al13 85.34(12) . .
O67 Al9 Al13 127.49(13) . .
O30 Al9 Al13 43.15(9) . .
Al5 Al9 Al13 119.10(6) . .
Al8 Al9 Al13 59.42(5) . .
O36 Al10 O20 168.86(17) . .
O36 Al10 O31 95.37(16) . .
O20 Al10 O31 92.11(15) . .
O36 Al10 O32 94.83(16) . .
O20 Al10 O32 76.99(15) . .
O31 Al10 O32 168.28(16) . .
O36 Al10 O68 93.55(16) . .
O20 Al10 O68 94.55(17) . .
O31 Al10 O68 91.13(17) . .
O32 Al10 O68 93.98(17) . .
O36 Al10 O60 79.34(14) . .
O20 Al10 O60 93.82(14) . .
O31 Al10 O60 80.43(13) . .
O32 Al10 O60 95.83(15) . .
O68 Al10 O60 168.32(18) . .
O36 Al10 Al14 132.26(13) . .
O20 Al10 Al14 38.26(11) . .
O31 Al10 Al14 129.25(12) . .
O32 Al10 Al14 39.30(11) . .
O68 Al10 Al14 100.60(14) . .
O60 Al10 Al14 91.01(10) . .
O36 Al10 Al6 87.29(11) . .
O20 Al10 Al6 93.44(11) . .
O31 Al10 Al6 38.73(10) . .
O32 Al10 Al6 136.36(12) . .
O68 Al10 Al6 129.47(15) . .
O60 Al10 Al6 41.70(9) . .
Al14 Al10 Al6 115.62(6) . .
O36 Al10 Al5 36.74(10) . .
O20 Al10 Al5 136.27(12) . .
O31 Al10 Al5 85.67(11) . .
O32 Al10 Al5 99.17(12) . .
O68 Al10 Al5 129.12(14) . .
O60 Al10 Al5 42.71(9) . .
Al14 Al10 Al5 120.22(7) . .
Al6 Al10 Al5 59.19(5) . .
O16 Al11 O1 98.89(14) . .
O16 Al11 O21 94.73(14) . 2_666
O1 Al11 O21 95.30(14) . 2_666
O16 Al11 O28 92.37(14) . .
O1 Al11 O28 166.03(14) . .
O21 Al11 O28 91.96(14) 2_666 .
O16 Al11 O45 168.27(15) . .
O1 Al11 O45 90.36(13) . .
O21 Al11 O45 91.57(13) 2_666 .
O28 Al11 O45 77.51(13) . .
O16 Al11 O23 91.78(13) . .
O1 Al11 O23 90.76(14) . .
O21 Al11 O23 170.33(13) 2_666 .
O28 Al11 O23 80.61(13) . .
O45 Al11 O23 80.83(12) . .
O16 Al11 Al1 132.83(11) . .
O1 Al11 Al1 84.35(10) . .
O21 Al11 Al1 132.07(10) 2_666 .
O28 Al11 Al1 81.94(10) . .
O45 Al11 Al1 40.61(9) . .
O23 Al11 Al1 41.05(9) . .
O16 Al11 Al4 86.21(11) . .
O1 Al11 Al4 132.52(11) . .
O21 Al11 Al4 131.54(11) 2_666 .
O28 Al11 Al4 39.70(9) . .
O45 Al11 Al4 82.21(10) . .
O23 Al11 Al4 41.77(9) . .
Al1 Al11 Al4 60.05(5) . .
O60 Al12 O15 111.81(15) . .
O60 Al12 O30 110.64(16) . .
O15 Al12 O30 110.43(15) . .
O60 Al12 O23 108.86(15) . .
O15 Al12 O23 108.29(15) . .
O30 Al12 O23 106.64(15) . .
O25 Al13 O17 169.96(17) . .
O25 Al13 O18 94.29(16) . .
O17 Al13 O18 95.01(16) . .
O25 Al13 O14 77.47(16) . .
O17 Al13 O14 92.88(16) . .
O18 Al13 O14 169.94(17) . .
O25 Al13 O46 92.53(17) . .
O17 Al13 O46 90.88(17) . .
O18 Al13 O46 92.27(17) . .
O14 Al13 O46 93.85(18) . .
O25 Al13 O30 96.45(15) . .
O17 Al13 O30 81.28(14) . .
O18 Al13 O30 81.07(14) . .
O14 Al13 O30 93.99(15) . .
O46 Al13 O30 169.18(17) . .
O25 Al13 Al15 38.62(11) . .
O17 Al13 Al15 131.40(13) . .
O18 Al13 Al15 131.19(13) . .
O14 Al13 Al15 39.61(11) . .
O46 Al13 Al15 100.02(14) . .
O30 Al13 Al15 90.78(10) . .
O25 Al13 Al8 137.34(12) . .
O17 Al13 Al8 39.28(11) . .
O18 Al13 Al8 88.77(11) . .
O14 Al13 Al8 93.42(12) . .
O46 Al13 Al8 129.91(14) . .
O30 Al13 Al8 42.03(9) . .
Al15 Al13 Al8 116.25(6) . .
O25 Al13 Al9 99.78(12) . .
O17 Al13 Al9 85.41(12) . .
O18 Al13 Al9 37.37(11) . .
O14 Al13 Al9 137.65(12) . .
O46 Al13 Al9 128.45(14) . .
O30 Al13 Al9 43.86(9) . .
Al15 Al13 Al9 120.39(7) . .
Al8 Al13 Al9 59.83(5) . .
O20 Al14 O4 169.12(16) . .
O20 Al14 O33 91.72(16) . .
O4 Al14 O33 95.35(17) . .
O20 Al14 O32 77.27(16) . .
O4 Al14 O32 94.92(16) . .
O33 Al14 O32 168.07(16) . .
O20 Al14 O29 95.25(17) . .
O4 Al14 O29 92.65(16) . .
O33 Al14 O29 92.89(15) . .
O32 Al14 O29 92.68(16) . .
O20 Al14 O15 93.89(14) . .
O4 Al14 O15 79.21(14) . .
O33 Al14 O15 80.35(14) . .
O32 Al14 O15 95.66(14) . .
O29 Al14 O15 168.79(17) . .
O20 Al14 Al10 38.48(11) . .
O4 Al14 Al10 132.40(13) . .
O33 Al14 Al10 129.02(12) . .
O32 Al14 Al10 39.38(11) . .
O29 Al14 Al10 100.27(13) . .
O15 Al14 Al10 90.93(10) . .
O20 Al14 Al7 93.67(12) . .
O4 Al14 Al7 86.74(12) . .
O33 Al14 Al7 38.80(10) . .
O32 Al14 Al7 136.14(12) . .
O29 Al14 Al7 131.09(13) . .
O15 Al14 Al7 41.55(9) . .
Al10 Al14 Al7 115.75(6) . .
O20 Al14 Al15 136.06(12) . .
O4 Al14 Al15 36.82(11) . .
O33 Al14 Al15 86.05(12) . .
O32 Al14 Al15 98.63(13) . .
O29 Al14 Al15 128.69(14) . .
O15 Al14 Al15 42.45(9) . .
Al10 Al14 Al15 119.71(6) . .
Al7 Al14 Al15 58.96(5) . .
O4 Al15 O25 95.11(16) . .
O4 Al15 O34 94.98(17) . .
O25 Al15 O34 169.26(17) . .
O4 Al15 O14 171.01(17) . .
O25 Al15 O14 77.34(16) . .
O34 Al15 O14 92.28(16) . .
O4 Al15 O48 92.52(17) . .
O25 Al15 O48 92.83(16) . .
O34 Al15 O48 90.37(16) . .
O14 Al15 O48 92.73(17) . .
O4 Al15 O15 81.89(15) . .
O25 Al15 O15 95.95(15) . .
O34 Al15 O15 81.87(14) . .
O14 Al15 O15 93.92(14) . .
O48 Al15 O15 169.97(17) . .
O4 Al15 Al7 88.33(12) . .
O25 Al15 Al7 137.21(12) . .
O34 Al15 Al7 39.60(11) . .
O14 Al15 Al7 93.92(12) . .
O48 Al15 Al7 129.70(14) . .
O15 Al15 Al7 42.27(10) . .
O4 Al15 Al13 131.91(13) . .
O25 Al15 Al13 38.34(11) . .
O34 Al15 Al13 130.96(13) . .
O14 Al15 Al13 39.76(11) . .
O48 Al15 Al13 99.48(13) . .
O15 Al15 Al13 90.43(10) . .
Al7 Al15 Al13 116.63(6) . .
O4 Al15 Al14 37.16(11) . .
O25 Al15 Al14 99.15(13) . .
O34 Al15 Al14 86.75(13) . .
O14 Al15 Al14 138.46(12) . .
O48 Al15 Al14 128.79(14) . .
O15 Al15 Al14 44.80(9) . .
Al7 Al15 Al14 60.43(5) . .
Al13 Al15 Al14 120.25(7) . .
O65 S1 O61 111.0(3) . .
O65 S1 O62 111.8(3) . .
O61 S1 O62 114.1(3) . .
O65 S1 C28 105.3(3) . .
O61 S1 C28 107.1(2) . .
O62 S1 C28 106.9(2) . .
O40 S2 O39 114.4(2) . .
O40 S2 O41 112.4(2) . .
O39 S2 O41 109.2(2) . .
O40 S2 C29 107.9(2) . .
O39 S2 C29 107.3(2) . .
O41 S2 C29 105.1(2) . .
O52A S3 O53B 83.1(5) . .
O52A S3 O51 121.3(4) . .
O53B S3 O51 125.0(4) . .
O52A S3 O53A 110.1(5) . .
O53B S3 O53A 28.9(4) . .
O51 S3 O53A 100.4(4) . .
O52A S3 O52B 24.2(4) . .
O53B S3 O52B 107.2(5) . .
O51 S3 O52B 103.6(4) . .
O53A S3 O52B 133.1(5) . .
O52A S3 C32 111.2(4) . .
O53B S3 C32 107.8(4) . .
O51 S3 C32 106.6(2) . .
O53A S3 C32 105.8(4) . .
O52B S3 C32 105.0(4) . .
O63 S4 O64 113.6(3) . .
O63 S4 O66 112.3(4) . .
O64 S4 O66 110.3(4) . .
O63 S4 C35 106.6(3) . .
O64 S4 C35 106.9(3) . .
O66 S4 C35 106.8(3) . .
O42 S5 O43 113.5(3) . .
O42 S5 O44 111.5(4) . .
O43 S5 O44 109.9(4) . .
O42 S5 C31 106.6(3) . .
O43 S5 C31 107.3(3) . .
O44 S5 C31 107.7(3) . .
O58 S6 O57 114.8(4) . .
O58 S6 O59 110.5(4) . .
O57 S6 O59 111.1(3) . .
O58 S6 C38 104.4(4) . .
O57 S6 C38 109.9(3) . .
O59 S6 C38 105.4(3) . .
O54 S7 O56 110.8(3) . .
O54 S7 O55B 99.6(5) . .
O56 S7 O55B 126.9(5) . .
O54 S7 O55A 123.8(5) . .
O56 S7 O55A 101.7(5) . .
O55B S7 O55A 27.7(4) . .
O54 S7 C37 105.5(4) . .
O56 S7 C37 106.5(3) . .
O55B S7 C37 105.7(4) . .
O55A S7 C37 107.5(4) . .
O73 S8 O71 111.5(4) . .
O73 S8 O72 111.1(4) . .
O71 S8 O72 110.0(4) . .
O73 S8 C42 109.5(4) . .
O71 S8 C42 106.9(4) . .
O72 S8 C42 107.8(4) . .
O75 S9 O74B 118.8(9) . .
O75 S9 O74A 123.4(10) . .
O74B S9 O74A 95.5(9) . .
O75 S9 C45 102.0(9) . .
O74B S9 C45 110.8(7) . .
O74A S9 C45 105.8(9) . .
C29 C1 C8 118.1(5) . .
C4 C2 C28 119.4(5) . .
C29 C3 C26 119.2(5) . .
C2 C4 C30 121.3(5) . .
C35 C5 C30 119.9(5) . .
C19 C6 C31 119.9(5) . .
C31 C7 C33 120.2(5) . .
C1 C8 C27 121.7(5) . .
C11 C9 C26 120.8(5) . .
C32 C10 C27 120.9(5) . .
C9 C11 C32 119.5(5) . .
C38 C12 C34 118.6(7) . .
C28 C13 C36 120.2(5) . .
C15 C14 C37 120.3(6) . .
C14 C15 C34 119.2(7) . .
C17 C16 C39 120.7(7) . .
C16 C17 C38 119.4(7) . .
C37 C18 C39 120.3(7) . .
C6 C19 C33 121.1(5) . 2_575
C22 C20 C42 120.7(10) . .
C42 C21 C43 115.9(8) . .
C20 C22 C44 117.9(11) . .
C43 C23 C25 122.2(11) . .
C45 C24 C44 116.5(11) . .
C23 C25 C45 117.1(12) . .
C27 C26 C3 120.0(5) . .
C27 C26 C9 119.1(4) . .
C3 C26 C9 120.9(5) . .
C8 C27 C26 118.7(5) . .
C8 C27 C10 122.5(5) . .
C26 C27 C10 118.6(5) . .
C13 C28 C2 121.7(5) . .
C13 C28 S1 119.6(4) . .
C2 C28 S1 118.6(4) . .
C3 C29 C1 122.3(5) . .
C3 C29 S2 120.0(4) . .
C1 C29 S2 117.6(4) . .
C5 C30 C4 121.8(4) . .
C5 C30 C36 120.6(5) . .
C4 C30 C36 117.6(4) . .
C7 C31 C6 121.1(5) . .
C7 C31 S5 120.5(4) . .
C6 C31 S5 118.4(4) . .
C10 C32 C11 120.9(5) . .
C10 C32 S3 120.7(4) . .
C11 C32 S3 118.5(4) . .
C7 C33 C19 122.2(5) . 2_575
C7 C33 C33 120.2(6) . 2_575
C19 C33 C33 117.5(6) 2_575 2_575
C15 C34 C39 121.8(6) . .
C15 C34 C12 121.3(6) . .
C39 C34 C12 116.9(6) . .
C5 C35 C41A 122.0(7) . .
C5 C35 C41B 117.3(6) . .
C41A C35 C41B 24.7(6) . .
C5 C35 S4 118.5(4) . .
C41A C35 S4 118.1(6) . .
C41B C35 S4 122.6(6) . .
C13 C36 C30 119.7(5) . .
C13 C36 C40B 121.3(7) . .
C30 C36 C40B 117.6(6) . .
C13 C36 C40A 123.4(7) . .
C30 C36 C40A 114.8(7) . .
C40B C36 C40A 26.2(6) . .
C18 C37 C14 121.5(6) . .
C18 C37 S7 120.6(6) . .
C14 C37 S7 117.9(5) . .
C12 C38 C17 122.6(7) . .
C12 C38 S6 118.6(6) . .
C17 C38 S6 118.6(5) . .
C34 C39 C16 121.7(6) . .
C34 C39 C18 117.0(6) . .
C16 C39 C18 121.3(7) . .
C40B C40A C41A 96.4(19) . .
C40B C40A C41B 70.1(17) . .
C41A C40A C41B 26.5(6) . .
C40B C40A C36 72.2(17) . .
C41A C40A C36 120.8(10) . .
C41B C40A C36 112.9(10) . .
C40A C40B C41B 82.0(18) . .
C40A C40B C36 81.7(18) . .
C41B C40B C36 121.4(10) . .
C40A C40B C41A 58.9(16) . .
C41B C40B C41A 23.3(6) . .
C36 C40B C41A 110.7(9) . .
C41B C41A C40A 80.7(18) . .
C41B C41A C35 89.3(18) . .
C40A C41A C35 119.4(10) . .
C41B C41A C40B 56.2(16) . .
C40A C41A C40B 24.7(7) . .
C35 C41A C40B 111.5(10) . .
C41A C41B C40B 100.5(19) . .
C41A C41B C40A 72.8(17) . .
C40B C41B C40A 27.9(7) . .
C41A C41B C35 65.9(16) . .
C40B C41B C35 118.5(10) . .
C40A C41B C35 108.4(10) . .
C21 C42 C20 123.8(8) . .
C21 C42 S8 120.7(6) . .
C20 C42 S8 115.5(6) . .
C23 C43 C44 121.1(9) . .
C23 C43 C21 120.3(9) . .
C44 C43 C21 118.6(8) . .
C22 C44 C43 123.1(9) . .
C22 C44 C24 117.5(9) . .
C43 C44 C24 119.4(9) . .
C24 C45 C25 123.5(12) . .
C24 C45 S9 116.8(9) . .
C25 C45 S9 119.6(9) . .
Al11 O1 Al6 136.95(18) . .
Al1 O2 Al6 135.50(18) . .
Al5 O3 Al6 101.22(16) . .
Al15 O4 Al14 106.01(17) . .
Al2 O5 Cu1 134.54(18) . .
Al4 O7 Al8 135.73(19) . .
Al1 O8 Al3 135.53(17) . .
Al2 O9 Al3 134.42(16) . .
Al9 O10 Al5 102.24(16) . .
Al2 O11 Al3 133.55(16) . 2_666
Al1 O12 Al8 135.56(18) . .
Al15 O14 Al13 100.63(17) . .
Al12 O15 Al7 120.03(16) . .
Al12 O15 Al15 125.08(17) . .
Al7 O15 Al15 94.48(15) . .
Al12 O15 Al14 122.86(18) . .
Al7 O15 Al14 93.59(13) . .
Al15 O15 Al14 92.75(13) . .
Al11 O16 Al7 135.22(18) . .
Al13 O17 Al8 102.17(17) . .
Al9 O18 Al13 105.23(17) . .
Al4 O19 Al7 136.47(18) . .
Al14 O20 Al10 103.26(17) . .
Al11 O21 Al3 133.13(16) 2_666 .
Al9 O22 Al8 101.72(16) . .
Al12 O23 Al1 120.29(16) . .
Al12 O23 Al11 119.16(15) . .
Al1 O23 Al11 96.92(13) . .
Al12 O23 Al4 121.10(16) . .
Al1 O23 Al4 97.39(13) . .
Al11 O23 Al4 96.49(13) . .
Al13 O25 Al15 103.04(17) . .
Al4 O26 Cu1 136.37(19) . .
Al2 O27 Al4 102.28(14) . .
Al2 O27 Al1 101.97(14) . .
Al4 O27 Al1 99.43(13) . .
Al4 O28 Al11 100.40(14) . .
Al4 O28 Al2 101.22(14) . .
Al11 O28 Al2 101.45(14) . .
Al12 O30 Al8 120.91(16) . .
Al12 O30 Al13 123.26(17) . .
Al8 O30 Al13 94.16(14) . .
Al12 O30 Al9 123.72(17) . .
Al8 O30 Al9 93.85(14) . .
Al13 O30 Al9 92.98(13) . .
Al10 O31 Al6 102.98(16) . .
Al14 O32 Al10 101.32(16) . .
Al14 O33 Al7 103.29(16) . .
Al7 O34 Al15 100.74(17) . .
Al10 O36 Al5 107.00(17) . .
Al5 O37 Al9 102.47(16) . .
Al2 O45 Al11 101.60(14) . .
Al2 O45 Al1 100.98(14) . .
Al11 O45 Al1 98.82(13) . .
O52B O52A S3 96.3(13) . .
O52A O52B S3 59.5(11) . .
O53B O53A S3 63.7(9) . .
O53A O53B S3 87.4(11) . .
O55B O55A S7 73.3(12) . .
O55A O55B S7 78.9(12) . .
Al12 O60 Al6 119.76(16) . .
Al12 O60 Al5 124.63(17) . .
Al6 O60 Al5 94.42(14) . .
Al12 O60 Al10 123.38(17) . .
Al6 O60 Al10 93.57(14) . .
Al5 O60 Al10 93.11(13) . .

loop_
_geom_bond_atom_site_label_1
_geom_bond_atom_site_label_2
_geom_bond_distance
_geom_bond_site_symmetry_2
Cu1 O26 1.921(3) .
Cu1 O5 1.948(3) .
Cu1 O49 1.969(4) .
Cu1 O50 2.007(4) .
Al1 O12 1.830(3) .
Al1 O2 1.833(3) .
Al1 O8 1.858(3) .
Al1 O45 1.955(3) .
Al1 O27 1.957(3) .
Al1 O23 1.964(3) .
Al1 Al11 2.9688(18) .
Al1 Al4 2.981(2) .
Al2 O5 1.811(3) .
Al2 O11 1.861(3) .
Al2 O9 1.868(3) .
Al2 O27 1.921(3) .
Al2 O45 1.950(3) .
Al2 O28 1.959(3) .
Al3 O8 1.872(3) .
Al3 O11 1.884(3) 2_666
Al3 O9 1.886(3) .
Al3 O21 1.890(3) .
Al3 O24 1.946(3) .
Al3 O35 1.975(3) .
Al4 O19 1.834(3) .
Al4 O26 1.841(3) .
Al4 O7 1.844(3) .
Al4 O28 1.941(3) .
Al4 O27 1.950(3) .
Al4 O23 2.004(3) .
Al4 Al11 2.988(2) .
Al5 O36 1.847(3) .
Al5 O37 1.859(4) .
Al5 O10 1.864(3) .
Al5 O3 1.871(3) .
Al5 O47 1.939(4) .
Al5 O60 2.007(3) .
Al5 Al9 2.901(2) .
Al5 Al6 2.903(2) .
Al5 Al10 2.954(2) .
Al6 O1 1.856(3) .
Al6 O31 1.877(3) .
Al6 O2 1.879(3) .
Al6 O3 1.886(3) .
Al6 O6 1.938(4) .
Al6 O60 1.949(3) .
Al6 Al10 2.924(2) .
Al7 O16 1.863(3) .
Al7 O34 1.875(4) .
Al7 O33 1.888(3) .
Al7 O19 1.899(3) .
Al7 O13 1.929(4) .
Al7 O15 1.949(3) .
Al7 Al15 2.889(2) .
Al7 Al14 2.933(2) .
Al8 O7 1.874(3) .
Al8 O17 1.881(4) .
Al8 O12 1.882(3) .
Al8 O22 1.890(3) .
Al8 O38 1.927(4) .
Al8 O30 1.949(3) .
Al8 Al13 2.904(2) .
Al8 Al9 2.916(2) .
Al9 O18 1.851(4) .
Al9 O37 1.861(3) .
Al9 O10 1.862(4) .
Al9 O22 1.870(3) .
Al9 O67 1.929(4) .
Al9 O30 2.042(3) .
Al9 Al13 2.943(2) .
Al10 O36 1.827(4) .
Al10 O20 1.838(4) .
Al10 O31 1.859(3) .
Al10 O32 1.860(4) .
Al10 O68 1.946(4) .
Al10 O60 2.062(3) .
Al10 Al14 2.875(2) .
Al11 O16 1.828(3) .
Al11 O1 1.833(3) .
Al11 O21 1.862(3) 2_666
Al11 O28 1.949(3) .
Al11 O45 1.954(3) .
Al11 O23 2.002(3) .
Al12 O60 1.775(3) .
Al12 O15 1.782(3) .
Al12 O30 1.795(3) .
Al12 O23 1.837(3) .
Al13 O25 1.844(4) .
Al13 O17 1.852(4) .
Al13 O18 1.852(4) .
Al13 O14 1.884(4) .
Al13 O46 1.944(4) .
Al13 O30 2.015(3) .
Al13 Al15 2.895(2) .
Al14 O20 1.829(4) .
Al14 O4 1.847(4) .
Al14 O33 1.852(3) .
Al14 O32 1.857(4) .
Al14 O29 1.935(4) .
Al14 O15 2.073(3) .
Al14 Al15 2.938(2) .
Al15 O4 1.832(4) .
Al15 O25 1.855(4) .
Al15 O34 1.877(4) .
Al15 O14 1.878(4) .
Al15 O48 1.939(4) .
Al15 O15 1.986(3) .
S1 O65 1.425(5) .
S1 O61 1.434(4) .
S1 O62 1.447(4) .
S1 C28 1.765(5) .
S2 O40 1.436(4) .
S2 O39 1.442(4) .
S2 O41 1.460(4) .
S2 C29 1.772(5) .
S3 O52A 1.364(8) .
S3 O53B 1.391(8) .
S3 O51 1.425(4) .
S3 O53A 1.550(9) .
S3 O52B 1.575(9) .
S3 C32 1.767(5) .
S4 O63 1.416(4) .
S4 O64 1.422(5) .
S4 O66 1.472(6) .
S4 C35 1.777(6) .
S5 O42 1.422(4) .
S5 O43 1.422(5) .
S5 O44 1.451(6) .
S5 C31 1.760(6) .
S6 O58 1.363(7) .
S6 O57 1.412(5) .
S6 O59 1.508(5) .
S6 C38 1.757(7) .
S7 O54 1.458(6) .
S7 O56 1.472(6) .
S7 O55B 1.473(9) .
S7 O55A 1.509(9) .
S7 C37 1.767(7) .
S8 O73 1.434(5) .
S8 O71 1.438(6) .
S8 O72 1.463(7) .
S8 C42 1.700(8) .
S9 O75 1.290(14) .
S9 O74B 1.454(12) .
S9 O74A 1.67(2) .
S9 C45 1.837(13) .
C1 C29 1.390(7) .
C1 C8 1.392(7) .
C2 C4 1.359(7) .
C2 C28 1.402(7) .
C3 C29 1.373(7) .
C3 C26 1.412(7) .
C4 C30 1.427(7) .
C5 C35 1.378(8) .
C5 C30 1.400(7) .
C6 C19 1.372(8) .
C6 C31 1.391(8) .
C7 C31 1.379(7) .
C7 C33 1.387(8) .
C8 C27 1.399(7) .
C9 C11 1.370(7) .
C9 C26 1.428(7) .
C10 C32 1.355(8) .
C10 C27 1.429(7) .
C11 C32 1.415(8) .
C12 C38 1.375(9) .
C12 C34 1.442(9) .
C13 C28 1.356(7) .
C13 C36 1.398(8) .
C14 C15 1.358(9) .
C14 C37 1.419(10) .
C15 C34 1.388(8) .
C16 C17 1.327(10) .
C16 C39 1.406(9) .
C17 C38 1.404(10) .
C18 C37 1.319(9) .
C18 C39 1.447(10) .
C19 C33 1.427(7) 2_575
C20 C22 1.335(11) .
C20 C42 1.403(10) .
C21 C42 1.356(10) .
C21 C43 1.428(10) .
C22 C44 1.368(11) .
C23 C43 1.338(11) .
C23 C25 1.394(12) .
C24 C45 1.391(12) .
C24 C44 1.435(12) .
C25 C45 1.397(12) .
C26 C27 1.403(7) .
C30 C36 1.428(7) .
C33 C19 1.427(7) 2_575
C33 C33 1.428(11) 2_575
C34 C39 1.404(9) .
C35 C41A 1.392(13) .
C35 C41B 1.524(13) .
C36 C40B 1.440(13) .
C36 C40A 1.496(14) .
C40A C40B 0.667(15) .
C40A C41A 1.366(17) .
C40A C41B 1.411(17) .
C40B C41B 1.339(16) .
C40B C41A 1.585(17) .
C41A C41B 0.638(14) .
C43 C44 1.407(10) .
O11 Al3 1.884(3) 2_666
O21 Al11 1.862(3) 2_666
O52A O52B 0.651(10) .
O53A O53B 0.750(10) .
O55A O55B 0.716(11) .
O69 O70 1.708(14) .
